data_4000354
_journal_name_full 'Chemistry of Materials'
_journal_year 2004
_chemical_formula_moiety 'C40 H26 S4 '
_chemical_formula_sum 'C40 H26 S4'
_chemical_formula_weight 634.89
_chemical_melting_point 417
_space_group_IT_number 14
_symmetry_cell_setting monoclinic
_symmetry_space_group_name_Hall '-P 2yn'
_symmetry_space_group_name_H-M 'P 1 21/n 1'
_cell_angle_alpha 90
_cell_angle_beta 91.475(5)
_cell_angle_gamma 90
_cell_formula_units_Z 4
_cell_length_a 5.6824(7)
_cell_length_b 7.5850(5)
_cell_length_c 67.907(6)
_cell_measurement_reflns_used 25
_cell_measurement_temperature 273.2
_cell_measurement_theta_max 20.6
_cell_measurement_theta_min 14.2
_cell_volume 2925.9(5)
_diffrn_measured_fraction_theta_full 0.9608
_diffrn_measured_fraction_theta_max 0.9608
_diffrn_measurement_device_type 'Enraf-Nonius Cad4'
_diffrn_measurement_method omega-scan
_diffrn_radiation_type 'Cu K\a'
_diffrn_radiation_wavelength 1.5418
_diffrn_reflns_av_R_equivalents 0.054
_diffrn_reflns_limit_h_max 6
_diffrn_reflns_limit_h_min 0
_diffrn_reflns_limit_k_max 9
_diffrn_reflns_limit_k_min 0
_diffrn_reflns_limit_l_max 82
_diffrn_reflns_limit_l_min -82
_diffrn_reflns_number 6388
_diffrn_reflns_theta_full 70.17
_diffrn_reflns_theta_max 70.17
_diffrn_standards_decay_% 0.5
_diffrn_standards_interval_count 150
_diffrn_standards_number 3
_exptl_absorpt_coefficient_mu 3.210
_exptl_absorpt_correction_T_max 0.798
_exptl_absorpt_correction_T_min 0.655
_exptl_absorpt_correction_type psi-scan
_exptl_absorpt_process_details '(North, Phillips & Mathews, 1968)'
_exptl_crystal_colour orange
_exptl_crystal_density_diffrn 1.441
_exptl_crystal_density_meas ?
_exptl_crystal_density_method 'not measured'
_exptl_crystal_description plate
_exptl_crystal_F_000 1320.0
_exptl_crystal_size_max 0.300
_exptl_crystal_size_mid 0.200
_exptl_crystal_size_min 0.070
_exptl_crystal_size_rad ?
_refine_diff_density_max 0.33
_refine_diff_density_min -0.58
_refine_ls_abs_structure_details ?
_refine_ls_abs_structure_Flack ?
_refine_ls_extinction_coef ?
_refine_ls_extinction_method none
_refine_ls_goodness_of_fit_ref 1.957
_refine_ls_hydrogen_treatment noref
_refine_ls_number_parameters 397
_refine_ls_number_reflns 3525
_refine_ls_R_factor_gt 0.0604
_refine_ls_shift/su_max 0.0160
_refine_ls_structure_factor_coef F
_refine_ls_weighting_details 'w = 1/[\s^2^(Fo) + 0.00090|Fo|^2^]'
_refine_ls_weighting_scheme calc
_refine_ls_wR_factor_ref 0.0873
_reflns_number_gt 3525
_reflns_number_total 5345
_reflns_threshold_expression F^2^>2.0\s(F^2^)
_cod_original_sg_symbol_H-M 'P 21/n'
_cod_original_formula_sum 'C40 H26 S4 '
_cod_database_code 4000354

loop_
_symmetry_equiv_pos_as_xyz
x,y,z
1/2-x,1/2+y,1/2-z
-x,-y,-z
1/2+x,1/2-y,1/2+z

loop_
_atom_site_label
_atom_site_type_symbol
_atom_site_fract_x
_atom_site_fract_y
_atom_site_fract_z
_atom_site_U_iso_or_equiv
_atom_site_adp_type
_atom_site_occupancy
_atom_site_calc_flag
_atom_site_refinement_flags
_atom_site_disorder_assembly
_atom_site_disorder_group
S(1) S 0.5359(2) 0.1535(2) 0.15334(2) 0.0433(4) Uani 1.00 d . . .
S(2) S 0.2926(2) 0.2679(2) 0.21260(2) 0.0424(4) Uani 1.00 d . . .
S(3) S 0.6739(2) 0.1408(2) 0.26760(2) 0.0433(4) Uani 1.00 d . . .
S(4) S 0.4502(2) 0.2738(2) 0.32696(2) 0.0409(4) Uani 1.00 d . . .
C(1) C 0.528(1) 0.2377(9) 0.01127(8) 0.062(2) Uani 1.00 d . . .
C(2) C 0.690(1) 0.1554(9) 0.02355(8) 0.069(2) Uani 1.00 d . . .
C(3) C 0.665(1) 0.1561(9) 0.04374(7) 0.059(2) Uani 1.00 d . . .
C(4) C 0.4757(9) 0.2397(7) 0.05215(7) 0.042(1) Uani 1.00 d . . .
C(5) C 0.319(1) 0.3250(9) 0.03969(7) 0.059(2) Uani 1.00 d . . .
C(6) C 0.344(1) 0.3246(9) 0.01949(8) 0.068(2) Uani 1.00 d . . .
C(7) C 0.4424(9) 0.2387(7) 0.07393(6) 0.039(1) Uani 1.00 d . . .
C(8) C 0.6033(9) 0.1601(8) 0.08692(7) 0.048(2) Uani 1.00 d . . .
C(9) C 0.5694(9) 0.1584(7) 0.10712(7) 0.046(1) Uani 1.00 d . . .
C(10) C 0.3735(8) 0.2370(7) 0.11520(7) 0.038(1) Uani 1.00 d . . .
C(11) C 0.2116(9) 0.3134(7) 0.10222(7) 0.049(2) Uani 1.00 d . . .
C(12) C 0.2455(9) 0.3149(8) 0.08217(7) 0.050(2) Uani 1.00 d . . .
C(13) C 0.3335(8) 0.2383(6) 0.13647(6) 0.038(1) Uani 1.00 d . . .
C(14) C 0.1433(9) 0.3073(7) 0.14590(7) 0.044(2) Uani 1.00 d . . .
C(15) C 0.1656(9) 0.2945(7) 0.16669(7) 0.043(1) Uani 1.00 d . . .
C(16) C 0.3688(8) 0.2162(6) 0.17307(6) 0.036(1) Uani 1.00 d . . .
C(17) C 0.4542(9) 0.1891(6) 0.19312(6) 0.037(1) Uani 1.00 d . . .
C(18) C 0.6569(9) 0.1138(7) 0.19978(7) 0.043(1) Uani 1.00 d . . .
C(19) C 0.6861(8) 0.1158(7) 0.22049(7) 0.040(1) Uani 1.00 d . . .
C(20) C 0.5031(8) 0.1947(6) 0.22958(7) 0.038(1) Uani 1.00 d . . .
C(21) C 0.4678(9) 0.2181(6) 0.25053(7) 0.038(1) Uani 1.00 d . . .
C(22) C 0.2844(9) 0.2951(7) 0.25978(6) 0.043(1) Uani 1.00 d . . .
C(23) C 0.3093(9) 0.2933(7) 0.28062(7) 0.041(1) Uani 1.00 d . . .
C(24) C 0.5103(8) 0.2159(6) 0.28715(6) 0.036(1) Uani 1.00 d . . .
C(25) C 0.6024(8) 0.1927(6) 0.30710(6) 0.037(1) Uani 1.00 d . . .
C(26) C 0.8083(9) 0.1188(7) 0.31327(7) 0.043(1) Uani 1.00 d . . .
C(27) C 0.8455(9) 0.1231(7) 0.33391(7) 0.044(1) Uani 1.00 d . . .
C(28) C 0.6659(8) 0.2029(6) 0.34358(6) 0.038(1) Uani 1.00 d . . .
C(29) C 0.6408(8) 0.2233(6) 0.36497(7) 0.036(1) Uani 1.00 d . . .
C(30) C 0.4479(10) 0.3037(7) 0.37306(7) 0.051(2) Uani 1.00 d . . .
C(31) C 0.4230(9) 0.3112(8) 0.39338(7) 0.051(2) Uani 1.00 d . . .
C(32) C 0.5877(8) 0.2392(7) 0.40634(7) 0.038(1) Uani 1.00 d . . .
C(33) C 0.7818(10) 0.1621(8) 0.39810(7) 0.051(2) Uani 1.00 d . . .
C(34) C 0.8096(9) 0.1539(8) 0.37784(7) 0.050(2) Uani 1.00 d . . .
C(35) C 0.5571(8) 0.2422(7) 0.42813(7) 0.039(1) Uani 1.00 d . . .
C(36) C 0.3645(10) 0.3239(8) 0.43646(7) 0.052(2) Uani 1.00 d . . .
C(37) C 0.335(1) 0.3252(9) 0.45662(8) 0.059(2) Uani 1.00 d . . .
C(38) C 0.496(1) 0.2422(8) 0.46899(7) 0.054(2) Uani 1.00 d . . .
C(39) C 0.683(1) 0.1598(8) 0.46105(7) 0.056(2) Uani 1.00 d . . .
C(40) C 0.7147(10) 0.1592(8) 0.44079(7) 0.054(2) Uani 1.00 d . . .
H(1) H 0.5409 0.2326 -0.0029 0.0740 Uiso 1.00 calc . . .
H(2) H 0.8235 0.0944 0.0180 0.0806 Uiso 1.00 calc . . .
H(3) H 0.7823 0.0974 0.0522 0.0677 Uiso 1.00 calc . . .
H(4) H 0.1843 0.3851 0.0450 0.0704 Uiso 1.00 calc . . .
H(5) H 0.2322 0.3888 0.0112 0.0795 Uiso 1.00 calc . . .
H(6) H 0.7422 0.1042 0.0819 0.0565 Uiso 1.00 calc . . .
H(7) H 0.6827 0.1012 0.1158 0.0543 Uiso 1.00 calc . . .
H(8) H 0.0755 0.3699 0.1074 0.0565 Uiso 1.00 calc . . .
H(9) H 0.1291 0.3702 0.0736 0.0594 Uiso 1.00 calc . . .
H(10) H 0.0091 0.3579 0.1390 0.0532 Uiso 1.00 calc . . .
H(11) H 0.0478 0.3384 0.1754 0.0511 Uiso 1.00 calc . . .
H(12) H 0.7710 0.0641 0.1912 0.0501 Uiso 1.00 calc . . .
H(13) H 0.8198 0.0673 0.2274 0.0471 Uiso 1.00 calc . . .
H(14) H 0.1496 0.3455 0.2530 0.0509 Uiso 1.00 calc . . .
H(15) H 0.1968 0.3445 0.2892 0.0494 Uiso 1.00 calc . . .
H(16) H 0.9194 0.0676 0.3046 0.0481 Uiso 1.00 calc . . .
H(17) H 0.9815 0.0750 0.3404 0.0517 Uiso 1.00 calc . . .
H(18) H 0.3297 0.3581 0.3645 0.0607 Uiso 1.00 calc . . .
H(19) H 0.2873 0.3703 0.3985 0.0593 Uiso 1.00 calc . . .
H(20) H 0.9017 0.1113 0.4065 0.0596 Uiso 1.00 calc . . .
H(21) H 0.9464 0.1002 0.3727 0.0578 Uiso 1.00 calc . . .
H(22) H 0.2483 0.3815 0.4278 0.0604 Uiso 1.00 calc . . .
H(23) H 0.2006 0.3843 0.4621 0.0685 Uiso 1.00 calc . . .
H(24) H 0.4761 0.2426 0.4831 0.0647 Uiso 1.00 calc . . .
H(25) H 0.7961 0.0995 0.4695 0.0653 Uiso 1.00 calc . . .
H(26) H 0.8503 0.0989 0.4357 0.0656 Uiso 1.00 calc . . .

loop_
_atom_type_symbol
_atom_type_description
_atom_type_scat_dispersion_real
_atom_type_scat_dispersion_imag
_atom_type_scat_source
S S 0.333 0.557
;International Tables for Crystallography
(1992, Vol. C, Tables 4.2.6.8 and 6.1.1.1)
;
C C 0.018 0.009
;International Tables for Crystallography
(1992, Vol. C, Tables 4.2.6.8 and 6.1.1.1)
;
H H 0.000 0.000
;International Tables for Crystallography
(1992, Vol. C, Table 6.1.1.2)
;
